data_7222247
loop_
_publ_author_name
'B\'athori, Nikoletta B.'
'Kilinkissa, Ornella E. Y.'

_publ_section_title
;
 Are gamma amino acids promising tools of crystal engineering? --
 Multicomponent crystals of baclofen
;
_journal_issue 43
_journal_name_full CrystEngComm
_journal_page_first 8264
_journal_paper_doi 10.1039/C5CE01383F
_journal_volume 17
_journal_year 2015
_chemical_formula_sum 'C20 H28 Cl N O6 S'
_chemical_formula_weight 445.94
_chemical_melting_point 443.0(10)
_chemical_name_systematic
; 
 ? 
;
_space_group_IT_number 14
_symmetry_cell_setting monoclinic
_symmetry_space_group_name_Hall '-P 2ybc'
_symmetry_space_group_name_H-M 'P 1 21/c 1'
_atom_sites_solution_hydrogens geom
_atom_sites_solution_primary direct
_atom_sites_solution_secondary difmap
_audit_creation_method SHELXL-97
_audit_update_record
;
2015-07-08 deposited with the CCDC.
2015-09-20 downloaded from the CCDC.
;
_cell_angle_alpha 90.00
_cell_angle_beta 90.90(3)
_cell_angle_gamma 90.00
_cell_formula_units_Z 4
_cell_length_a 5.4900(11)
_cell_length_b 13.400(3)
_cell_length_c 28.910(6)
_cell_measurement_reflns_used 3301
_cell_measurement_temperature 173(2)
_cell_measurement_theta_max 28.83
_cell_measurement_theta_min 1.41
_cell_volume 2126.5(8)
_computing_structure_refinement 'SHELXL-97 (Sheldrick, 1997)'
_computing_structure_solution 'SHELXS-97 (Sheldrick, 1990)'
_diffrn_ambient_temperature 173(2)
_diffrn_measured_fraction_theta_full 0.934
_diffrn_measured_fraction_theta_max 0.934
_diffrn_radiation_monochromator graphite
_diffrn_radiation_source 'fine-focus sealed tube'
_diffrn_radiation_type MoK\a
_diffrn_radiation_wavelength 0.71073
_diffrn_reflns_av_R_equivalents 0.0573
_diffrn_reflns_av_sigmaI/netI 0.0721
_diffrn_reflns_limit_h_max 7
_diffrn_reflns_limit_h_min -7
_diffrn_reflns_limit_k_max 17
_diffrn_reflns_limit_k_min -17
_diffrn_reflns_limit_l_max 39
_diffrn_reflns_limit_l_min -37
_diffrn_reflns_number 14684
_diffrn_reflns_theta_full 28.83
_diffrn_reflns_theta_max 28.83
_diffrn_reflns_theta_min 1.41
_exptl_absorpt_coefficient_mu 0.315
_exptl_absorpt_correction_T_max 0.9844
_exptl_absorpt_correction_T_min 0.8485
_exptl_absorpt_correction_type multi-scan
_exptl_crystal_colour colorless
_exptl_crystal_density_diffrn 1.393
_exptl_crystal_density_method 'not measured'
_exptl_crystal_description rod
_exptl_crystal_F_000 944
_exptl_crystal_recrystallization_method 'Re-crystallisation from solvent: isopropanol'
_exptl_crystal_size_max 0.54
_exptl_crystal_size_mid 0.06
_exptl_crystal_size_min 0.05
_refine_diff_density_max 0.340
_refine_diff_density_min -0.396
_refine_diff_density_rms 0.078
_refine_ls_extinction_coef 0.0033(5)
_refine_ls_extinction_expression Fc^*^=kFc[1+0.001xFc^2^\l^3^/sin(2\q)]^-1/4^
_refine_ls_extinction_method SHELXL
_refine_ls_goodness_of_fit_ref 1.059
_refine_ls_hydrogen_treatment noref
_refine_ls_matrix_type full
_refine_ls_number_parameters 284
_refine_ls_number_reflns 5211
_refine_ls_number_restraints 0
_refine_ls_restrained_S_all 1.059
_refine_ls_R_factor_all 0.1152
_refine_ls_R_factor_gt 0.0680
_refine_ls_shift/su_max 0.000
_refine_ls_shift/su_mean 0.000
_refine_ls_structure_factor_coef Fsqd
_refine_ls_weighting_details 'calc w=1/[\s^2^(Fo^2^)+(0.0318P)^2^+4.0855P] where P=(Fo^2^+2Fc^2^)/3'
_refine_ls_weighting_scheme calc
_refine_ls_wR_factor_gt 0.1291
_refine_ls_wR_factor_ref 0.1444
_reflns_number_gt 3301
_reflns_number_total 5211
_reflns_threshold_expression >2sigma(I)
_cod_data_source_file c5ce01383f2.cif
_cod_data_source_block bactolsulfacid
_cod_depositor_comments
;
The following automatic conversions were performed:

'_chemical_melting_point' value '442-444' was changed to '443.0(10)'
- the average value was taken and precision was estimated.

Automatic conversion script
Id: cif_fix_values 3271 2015-04-21 07:52:19Z andrius 

 Adding full bibliography for 7222242--7222247.cif.
;
_cod_original_cell_volume 2126.5(7)
_cod_original_sg_symbol_H-M P21/c
_cod_database_code 7222247

loop_
_symmetry_equiv_pos_as_xyz
'x, y, z'
'-x, y+1/2, -z+1/2'
'-x, -y, -z'
'x, -y-1/2, z-1/2'

loop_
_atom_site_label
_atom_site_type_symbol
_atom_site_fract_x
_atom_site_fract_y
_atom_site_fract_z
_atom_site_U_iso_or_equiv
_atom_site_adp_type
_atom_site_occupancy
_atom_site_symmetry_multiplicity
_atom_site_calc_flag
_atom_site_refinement_flags
_atom_site_disorder_assembly
_atom_site_disorder_group
Cl1 Cl 0.3800(3) 0.22261(8) 0.24028(4) 0.0613(4) Uani 1 1 d . . .
S1 S 0.01067(14) 0.96227(6) 0.06749(3) 0.02161(19) Uani 1 1 d . . .
O1 O -0.0473(4) 0.43017(17) 0.05193(9) 0.0359(6) Uani 1 1 d . . .
N1 N 0.4683(5) 0.13118(18) 0.00528(9) 0.0232(6) Uani 1 1 d . . .
H11A H 0.4577 0.1038 0.0340 0.035 Uiso 1 1 calc R . .
H11B H 0.5868 0.0995 -0.0108 0.035 Uiso 1 1 calc R . .
H11C H 0.3231 0.1243 -0.0100 0.035 Uiso 1 1 calc R . .
C1 C 0.3730(7) 0.2388(3) 0.18136(13) 0.0351(9) Uani 1 1 d . . .
H1 H 0.079(11) 0.595(5) 0.065(2) 0.12(2) Uiso 1 1 d . . .
O2 O 0.2174(5) 0.55317(17) 0.05695(9) 0.0340(6) Uani 1 1 d . . .
C2 C 0.5573(7) 0.2886(3) 0.15983(13) 0.0372(9) Uani 1 1 d . . .
H2 H 0.6926 0.3125 0.1775 0.045 Uiso 1 1 calc R . .
O3 O -0.0613(4) 0.86375(16) 0.05188(8) 0.0280(5) Uani 1 1 d . . .
C3 C 0.5474(6) 0.3040(3) 0.11349(12) 0.0296(8) Uani 1 1 d . . .
H3 H 0.6764 0.3383 0.0988 0.036 Uiso 1 1 calc R . .
O4 O -0.1310(4) 1.03936(17) 0.04689(8) 0.0290(5) Uani 1 1 d . . .
C4 C 0.3537(6) 0.2706(2) 0.08786(11) 0.0238(7) Uani 1 1 d . . .
O5 O 0.2682(4) 0.97595(17) 0.06274(8) 0.0268(5) Uani 1 1 d . . .
C5 C 0.1753(6) 0.2189(2) 0.11062(12) 0.0292(8) Uani 1 1 d . . .
H5 H 0.0410 0.1934 0.0932 0.035 Uiso 1 1 calc R . .
O6 O -0.1233(5) 0.67369(18) 0.08427(10) 0.0448(8) Uani 1 1 d . . .
C6 C 0.1835(7) 0.2031(3) 0.15677(13) 0.0345(9) Uani 1 1 d . . .
H6 H 0.0571 0.1674 0.1715 0.041 Uiso 1 1 calc R . .
C7 C 0.3354(6) 0.2917(2) 0.03723(11) 0.0226(7) Uani 1 1 d . . .
H7 H 0.1718 0.2688 0.0259 0.027 Uiso 1 1 calc R . .
C8 C 0.3572(6) 0.4027(2) 0.02699(12) 0.0263(8) Uani 1 1 d . . .
H8A H 0.5139 0.4277 0.0398 0.032 Uiso 1 1 calc R . .
H8B H 0.3580 0.4128 -0.0069 0.032 Uiso 1 1 calc R . .
C9 C 0.1548(6) 0.4611(2) 0.04694(11) 0.0246(7) Uani 1 1 d . . .
C10 C 0.5287(6) 0.2378(2) 0.00949(12) 0.0255(7) Uani 1 1 d . . .
H10A H 0.5387 0.2678 -0.0217 0.031 Uiso 1 1 calc R . .
H10B H 0.6895 0.2453 0.0251 0.031 Uiso 1 1 calc R . .
C11 C -0.0500(6) 0.9666(2) 0.12630(11) 0.0226(7) Uani 1 1 d . . .
C12 C -0.2627(6) 1.0077(2) 0.14227(12) 0.0282(8) Uani 1 1 d . . .
H12 H -0.3785 1.0347 0.1210 0.034 Uiso 1 1 calc R . .
C13 C -0.3079(7) 1.0097(3) 0.18851(12) 0.0316(8) Uani 1 1 d . . .
H13 H -0.4559 1.0381 0.1989 0.038 Uiso 1 1 calc R . .
C14 C -0.1467(7) 0.9723(3) 0.21988(12) 0.0314(8) Uani 1 1 d . . .
C15 C 0.0619(7) 0.9306(3) 0.20343(13) 0.0370(9) Uani 1 1 d . . .
H15 H 0.1766 0.9030 0.2248 0.044 Uiso 1 1 calc R . .
C16 C 0.1110(6) 0.9272(3) 0.15723(12) 0.0303(8) Uani 1 1 d . . .
H16 H 0.2573 0.8974 0.1469 0.036 Uiso 1 1 calc R . .
C17 C -0.1955(8) 0.9798(3) 0.27047(13) 0.0483(11) Uani 1 1 d . . .
H17A H -0.1616 1.0479 0.2811 0.072 Uiso 1 1 calc R . .
H17B H -0.0904 0.9328 0.2874 0.072 Uiso 1 1 calc R . .
H17C H -0.3666 0.9635 0.2760 0.072 Uiso 1 1 calc R . .
C18 C -0.4490(8) 0.7329(3) 0.13117(15) 0.0450(11) Uani 1 1 d . . .
C19 C -0.307(3) 0.6388(15) 0.1127(7) 0.023(9) Uiso 0.107(10) 1 d P A 2
H19 H -0.4096 0.5830 0.1001 0.028 Uiso 0.107(10) 1 calc PR A 2
H6A H -0.0980 0.7307 0.0791 0.046(12) Uiso 1 1 d R . .
H18A H -0.4252 0.8073 0.1211 0.059(13) Uiso 1 1 d R . .
H18B H -0.5005 0.7338 0.1643 0.073(15) Uiso 1 1 d R . .
H18C H -0.5760 0.6991 0.1095 0.071(15) Uiso 1 1 d R . .
C20 C -0.2239(9) 0.6723(3) 0.12947(17) 0.0400(14) Uani 0.893(10) 1 d P A 1
H20 H -0.1017 0.7018 0.1515 0.048 Uiso 0.893(10) 1 calc PR A 1
C21 C -0.126(8) 0.612(3) 0.1535(14) 0.044(12) Uiso 0.107(10) 1 d P A 2
H21A H -0.0701 0.5426 0.1498 0.066 Uiso 0.107(10) 1 calc PR A 2
H21B H -0.2095 0.6184 0.1831 0.066 Uiso 0.107(10) 1 calc PR A 2
H21C H 0.0142 0.6568 0.1530 0.066 Uiso 0.107(10) 1 calc PR A 2
C22 C -0.2652(11) 0.5669(3) 0.14288(18) 0.0497(17) Uani 0.893(10) 1 d P A 1
H22A H -0.3976 0.5389 0.1238 0.075 Uiso 0.893(10) 1 calc PR A 1
H22B H -0.3093 0.5638 0.1756 0.075 Uiso 0.893(10) 1 calc PR A 1
H22C H -0.1159 0.5284 0.1381 0.075 Uiso 0.893(10) 1 calc PR A 1

loop_
_atom_site_aniso_label
_atom_site_aniso_U_11
_atom_site_aniso_U_22
_atom_site_aniso_U_33
_atom_site_aniso_U_23
_atom_site_aniso_U_13
_atom_site_aniso_U_12
Cl1 0.1068(10) 0.0498(6) 0.0274(5) 0.0026(5) 0.0055(6) 0.0153(6)
S1 0.0232(4) 0.0189(3) 0.0228(4) 0.0007(3) 0.0030(3) 0.0007(3)
O1 0.0280(14) 0.0239(12) 0.0560(18) -0.0024(11) 0.0106(12) -0.0004(10)
N1 0.0248(15) 0.0175(12) 0.0272(15) -0.0007(11) 0.0022(12) 0.0036(11)
C1 0.052(2) 0.0265(17) 0.027(2) -0.0014(15) 0.0034(17) 0.0068(17)
O2 0.0309(14) 0.0228(12) 0.0483(17) -0.0063(11) 0.0060(12) -0.0009(10)
C2 0.042(2) 0.035(2) 0.035(2) -0.0045(17) -0.0050(17) 0.0020(17)
O3 0.0355(14) 0.0221(11) 0.0265(13) -0.0032(10) 0.0008(10) -0.0040(10)
C3 0.032(2) 0.0280(17) 0.029(2) -0.0011(15) 0.0027(16) -0.0014(15)
O4 0.0312(13) 0.0278(12) 0.0279(13) 0.0053(10) -0.0010(10) 0.0090(10)
C4 0.0296(18) 0.0154(14) 0.0265(18) -0.0011(13) 0.0057(14) 0.0043(13)
O5 0.0187(12) 0.0327(13) 0.0292(13) -0.0006(10) 0.0044(10) -0.0021(9)
C5 0.033(2) 0.0200(15) 0.035(2) 0.0000(14) 0.0032(15) -0.0024(14)
O6 0.0575(18) 0.0205(13) 0.0572(19) 0.0055(12) 0.0254(15) 0.0069(12)
C6 0.043(2) 0.0263(17) 0.035(2) 0.0025(15) 0.0115(18) -0.0037(16)
C7 0.0239(17) 0.0155(14) 0.0285(18) -0.0005(12) 0.0035(14) 0.0014(12)
C8 0.0250(18) 0.0199(15) 0.034(2) 0.0025(14) 0.0042(15) 0.0021(13)
C9 0.0272(18) 0.0206(15) 0.0259(18) 0.0035(14) 0.0020(14) 0.0039(14)
C10 0.0301(19) 0.0169(14) 0.0298(19) -0.0014(13) 0.0070(15) 0.0010(13)
C11 0.0240(16) 0.0180(14) 0.0259(17) 0.0004(13) 0.0014(13) -0.0009(13)
C12 0.0280(19) 0.0294(17) 0.0274(19) -0.0020(14) 0.0050(15) 0.0005(14)
C13 0.032(2) 0.0339(18) 0.030(2) -0.0041(15) 0.0096(16) 0.0004(15)
C14 0.043(2) 0.0274(17) 0.0244(18) 0.0004(15) 0.0067(16) -0.0076(16)
C15 0.036(2) 0.048(2) 0.027(2) 0.0053(17) -0.0025(16) 0.0055(17)
C16 0.0276(19) 0.0353(18) 0.028(2) 0.0046(15) 0.0030(15) 0.0076(15)
C17 0.063(3) 0.055(3) 0.027(2) -0.0010(19) 0.0079(19) -0.004(2)
C18 0.047(3) 0.038(2) 0.050(3) 0.001(2) 0.015(2) 0.0088(19)
C20 0.048(3) 0.033(2) 0.039(3) 0.000(2) 0.007(2) 0.002(2)
C22 0.069(4) 0.034(3) 0.047(3) 0.008(2) 0.015(3) 0.007(2)

loop_
_atom_type_symbol
_atom_type_description
_atom_type_scat_dispersion_real
_atom_type_scat_dispersion_imag
_atom_type_scat_source
C C 0.0033 0.0016 'International Tables Vol C Tables 4.2.6.8 and 6.1.1.4'
H H 0.0000 0.0000 'International Tables Vol C Tables 4.2.6.8 and 6.1.1.4'
N N 0.0061 0.0033 'International Tables Vol C Tables 4.2.6.8 and 6.1.1.4'
O O 0.0106 0.0060 'International Tables Vol C Tables 4.2.6.8 and 6.1.1.4'
Cl Cl 0.1484 0.1585 'International Tables Vol C Tables 4.2.6.8 and 6.1.1.4'
S S 0.1246 0.1234 'International Tables Vol C Tables 4.2.6.8 and 6.1.1.4'

loop_
_geom_angle_atom_site_label_1
_geom_angle_atom_site_label_2
_geom_angle_atom_site_label_3
_geom_angle
O4 S1 O5 113.69(14)
O4 S1 O3 112.83(15)
O5 S1 O3 110.57(14)
O4 S1 C11 105.91(14)
O5 S1 C11 107.07(15)
O3 S1 C11 106.22(14)
C6 C1 C2 120.4(4)
C6 C1 Cl1 119.1(3)
C2 C1 Cl1 120.5(3)
C3 C2 C1 120.3(4)
C2 C3 C4 120.4(3)
C3 C4 C5 117.4(3)
C3 C4 C7 120.7(3)
C5 C4 C7 121.8(3)
C6 C5 C4 122.6(4)
C19 O6 C20 32.9(8)
C1 C6 C5 118.8(3)
C4 C7 C8 111.9(3)
C4 C7 C10 112.9(3)
C8 C7 C10 107.7(2)
C9 C8 C7 112.2(3)
O1 C9 O2 122.7(3)
O1 C9 C8 124.5(3)
O2 C9 C8 112.8(3)
N1 C10 C7 110.3(2)
C16 C11 C12 118.8(3)
C16 C11 S1 120.0(2)
C12 C11 S1 121.2(3)
C13 C12 C11 120.3(3)
C14 C13 C12 121.5(3)
C13 C14 C15 117.5(3)
C13 C14 C17 120.4(3)
C15 C14 C17 122.1(4)
C14 C15 C16 122.2(4)
C11 C16 C15 119.7(3)
C20 C18 C19 30.1(7)
O6 C19 C21 94(2)
O6 C19 C18 107.3(12)
C21 C19 C18 104(2)
O6 C20 C18 111.0(4)
O6 C20 C22 108.3(4)
C18 C20 C22 112.5(4)

loop_
_geom_bond_atom_site_label_1
_geom_bond_atom_site_label_2
_geom_bond_distance
Cl1 C1 1.717(4)
S1 O4 1.419(2)
S1 O5 1.435(2)
S1 O3 1.448(2)
S1 C11 1.739(3)
O1 C9 1.196(4)
N1 C10 1.471(4)
C1 C6 1.339(5)
C1 C2 1.370(5)
O2 C9 1.311(4)
C2 C3 1.356(5)
C3 C4 1.363(5)
C4 C5 1.375(4)
C4 C7 1.493(5)
C5 C6 1.351(5)
O6 C19 1.393(19)
O6 C20 1.427(5)
C7 C8 1.521(4)
C7 C10 1.523(4)
C8 C9 1.483(4)
C11 C16 1.354(5)
C11 C12 1.377(4)
C12 C13 1.364(5)
C13 C14 1.353(5)
C14 C15 1.367(5)
C14 C17 1.494(5)
C15 C16 1.368(5)
C18 C20 1.481(6)
C18 C19 1.579(19)
C19 C21 1.58(5)
C20 C22 1.483(6)
